data_2202037
loop_
_publ_author_name
'Haghiri, Alilreza'
'Lerner, Hans-Wolfram'
'Bolte, Michael'

_publ_section_title
;
 A new polymorph of 3-phenylpyrazole
;
_journal_issue 6
_journal_name_full 'Acta Crystallographica Section E'
_journal_page_first o873
_journal_page_last o874
_journal_paper_doi 10.1107/S160053680301078X
_journal_volume 59
_journal_year 2003
_chemical_formula_iupac 'C9 H8 N2'
_chemical_formula_moiety 'C9 H8 N2'
_chemical_formula_sum 'C9 H8 N2'
_chemical_formula_weight 144.17
_chemical_name_systematic ?
_space_group_IT_number 2
_symmetry_cell_setting triclinic
_symmetry_space_group_name_Hall '-P 1'
_symmetry_space_group_name_H-M 'P -1'
_atom_sites_solution_hydrogens geom
_atom_sites_solution_primary direct
_atom_sites_solution_secondary difmap
_audit_creation_method SHELXL-97
_cell_angle_alpha 85.693(10)
_cell_angle_beta 75.609(10)
_cell_angle_gamma 72.102(10)
_cell_formula_units_Z 8
_cell_length_a 9.5745(13)
_cell_length_b 10.3359(12)
_cell_length_c 17.132(2)
_cell_measurement_reflns_used 7377
_cell_measurement_temperature 173(2)
_cell_measurement_theta_max 25.2
_cell_measurement_theta_min 3.5
_cell_volume 1562.7(4)
_computing_cell_refinement X-AREA
_computing_data_collection 'X-AREA (Stoe & Cie, 2001)'
_computing_data_reduction X-AREA
_computing_molecular_graphics 'XP in SHELXTL-Plus (Sheldrick, 1991)'
_computing_structure_refinement 'SHELXL97 (Sheldrick, 1997)'
_computing_structure_solution 'SHELXS97 (Sheldrick, 1990)'
_diffrn_ambient_temperature 173(2)
_diffrn_measured_fraction_theta_full 0.986
_diffrn_measured_fraction_theta_max 0.986
_diffrn_measurement_device_type 'Stoe IPDS II two-circle'
_diffrn_measurement_method \w
_diffrn_radiation_monochromator graphite
_diffrn_radiation_source 'fine-focus sealed tube'
_diffrn_radiation_type MoK\a
_diffrn_radiation_wavelength 0.71073
_diffrn_reflns_av_R_equivalents 0.0594
_diffrn_reflns_av_sigmaI/netI 0.0804
_diffrn_reflns_limit_h_max 11
_diffrn_reflns_limit_h_min -11
_diffrn_reflns_limit_k_max 12
_diffrn_reflns_limit_k_min -11
_diffrn_reflns_limit_l_max 20
_diffrn_reflns_limit_l_min -20
_diffrn_reflns_number 12794
_diffrn_reflns_theta_full 25.23
_diffrn_reflns_theta_max 25.23
_diffrn_reflns_theta_min 3.68
_diffrn_standards_decay_% 0
_diffrn_standards_interval_time 0
_diffrn_standards_number 0
_exptl_absorpt_coefficient_mu 0.076
_exptl_absorpt_correction_type none
_exptl_crystal_colour colourless
_exptl_crystal_density_diffrn 1.226
_exptl_crystal_density_method 'not measured'
_exptl_crystal_description block
_exptl_crystal_F_000 608
_exptl_crystal_size_max 0.31
_exptl_crystal_size_mid 0.15
_exptl_crystal_size_min 0.11
_refine_diff_density_max 0.187
_refine_diff_density_min -0.198
_refine_ls_extinction_coef 0.0084(9)
_refine_ls_extinction_expression Fc^*^=kFc[1+0.001xFc^2^\l^3^/sin(2\q)]^-1/4^
_refine_ls_extinction_method SHELXL97
_refine_ls_goodness_of_fit_ref 0.878
_refine_ls_hydrogen_treatment constr
_refine_ls_matrix_type full
_refine_ls_number_parameters 398
_refine_ls_number_reflns 5573
_refine_ls_number_restraints 0
_refine_ls_restrained_S_all 0.878
_refine_ls_R_factor_all 0.0883
_refine_ls_R_factor_gt 0.0434
_refine_ls_shift/su_max <0.001
_refine_ls_shift/su_mean 0.000
_refine_ls_structure_factor_coef Fsqd
_refine_ls_weighting_details 'calc w = 1/[\s^2^(Fo^2^)+(0.0337P)^2^] where P = (Fo^2^+2Fc^2^)/3'
_refine_ls_weighting_scheme calc
_refine_ls_wR_factor_gt 0.0820
_refine_ls_wR_factor_ref 0.0920
_reflns_number_gt 3329
_reflns_number_total 5573
_reflns_threshold_expression I>2\s(I)
_cod_data_source_file lh6063.cif
_cod_data_source_block 1
_cod_depositor_comments
;
The following automatic conversions were performed:
'_symmetry_cell_setting' value 'Triclinic' changed to 'triclinic'
according to '/home/saulius/struct/CIF-dictionaries/cif_core.dic'
dictionary named 'cif_core.dic' version 2.4.1 from 2010-06-29.

Automatic conversion script
Id: cif_fix_enum 1527 2010-12-29 10:47:43Z saulius 

The following automatic conversions were performed:

'_symmetry_cell_setting' value 'Triclinic' changed to 'triclinic'
according to /home/saulius/struct/CIF-dictionaries/cif_core.dic
dictionary named 'cif_core.dic' version 2.4.1 from 2010-06-29.

Automatic conversion script
Id: cif_fix_values 1715 2011-07-08 13:25:40Z adriana 
;
_cod_original_cell_volume 1562.7(3)
_cod_database_code 2202037
_cod_database_fobs_code 2202037

loop_
_symmetry_equiv_pos_as_xyz
'x, y, z'
'-x, -y, -z'

loop_
_atom_site_label
_atom_site_fract_x
_atom_site_fract_y
_atom_site_fract_z
_atom_site_U_iso_or_equiv
_atom_site_adp_type
_atom_site_calc_flag
_atom_site_refinement_flags
_atom_site_occupancy
_atom_site_disorder_assembly
_atom_site_disorder_group
_atom_site_type_symbol
N1A 0.72060(19) 0.50293(18) 0.66325(10) 0.0454(4) Uani d . 1 . . N
H1A 0.7674 0.4585 0.6998 0.055 Uiso calc R 1 . . H
N2A 0.57164(19) 0.52776(17) 0.66703(10) 0.0415(4) Uani d . 1 . . N
C3A 0.5439(2) 0.59738(19) 0.60057(11) 0.0350(4) Uani d . 1 . . C
C4A 0.6783(2) 0.6170(2) 0.55374(13) 0.0447(5) Uani d . 1 . . C
H4A 0.6920 0.6629 0.5036 0.054 Uiso calc R 1 . . H
C5A 0.7858(2) 0.5558(2) 0.59585(13) 0.0479(5) Uani d . 1 . . C
H5A 0.8894 0.5517 0.5797 0.057 Uiso calc R 1 . . H
C11A 0.3918(2) 0.63991(19) 0.58505(11) 0.0354(4) Uani d . 1 . . C
C12A 0.2654(2) 0.6299(2) 0.64409(12) 0.0419(5) Uani d . 1 . . C
H12A 0.2769 0.5943 0.6957 0.050 Uiso calc R 1 . . H
C13A 0.1229(2) 0.6715(2) 0.62799(13) 0.0475(5) Uani d . 1 . . C
H13A 0.0376 0.6651 0.6688 0.057 Uiso calc R 1 . . H
C14A 0.1045(2) 0.7216(2) 0.55360(14) 0.0469(5) Uani d . 1 . . C
H14A 0.0069 0.7496 0.5429 0.056 Uiso calc R 1 . . H
C15A 0.2291(2) 0.7314(2) 0.49397(13) 0.0468(5) Uani d . 1 . . C
H15A 0.2168 0.7657 0.4423 0.056 Uiso calc R 1 . . H
C16A 0.3710(2) 0.6912(2) 0.50986(12) 0.0411(5) Uani d . 1 . . C
H16A 0.4556 0.6987 0.4689 0.049 Uiso calc R 1 . . H
N1B 0.87194(19) 0.23731(19) 0.81058(11) 0.0472(4) Uani d . 1 . . N
H1B 0.8384 0.1829 0.7880 0.057 Uiso calc R 1 . . H
N2B 0.83500(18) 0.37365(18) 0.80097(10) 0.0415(4) Uani d . 1 . . N
C3B 0.9092(2) 0.4191(2) 0.84500(11) 0.0389(5) Uani d . 1 . . C
C4B 0.9933(2) 0.3095(2) 0.88281(14) 0.0501(5) Uani d . 1 . . C
H4B 1.0558 0.3119 0.9176 0.060 Uiso calc R 1 . . H
C5B 0.9662(3) 0.1972(2) 0.85898(14) 0.0535(6) Uani d . 1 . . C
H5B 1.0080 0.1060 0.8745 0.064 Uiso calc R 1 . . H
C11B 0.8919(2) 0.5653(2) 0.84920(11) 0.0397(5) Uani d . 1 . . C
C12B 0.9943(3) 0.6094(3) 0.87726(14) 0.0533(6) Uani d . 1 . . C
H12B 1.0773 0.5447 0.8929 0.064 Uiso calc R 1 . . H
C13B 0.9757(3) 0.7473(3) 0.88251(16) 0.0634(7) Uani d . 1 . . C
H13B 1.0448 0.7765 0.9028 0.076 Uiso calc R 1 . . H
C14B 0.8584(3) 0.8413(3) 0.85864(15) 0.0576(6) Uani d . 1 . . C
H14B 0.8485 0.9354 0.8604 0.069 Uiso calc R 1 . . H
C15B 0.7542(3) 0.7992(2) 0.83185(14) 0.0526(6) Uani d . 1 . . C
H15B 0.6712 0.8645 0.8166 0.063 Uiso calc R 1 . . H
C16B 0.7711(2) 0.6625(2) 0.82739(13) 0.0443(5) Uani d . 1 . . C
H16B 0.6992 0.6342 0.8091 0.053 Uiso calc R 1 . . H
N1C 0.7461(2) 0.10275(18) 0.71827(11) 0.0473(4) Uani d . 1 . . N
N2C 0.59896(19) 0.15166(17) 0.71608(10) 0.0419(4) Uani d . 1 . . N
H2C 0.5327 0.2200 0.7455 0.050 Uiso calc R 1 . . H
C3C 0.5673(2) 0.0821(2) 0.66291(12) 0.0396(5) Uani d . 1 . . C
C4C 0.6999(2) -0.0170(2) 0.62927(13) 0.0479(5) Uani d . 1 . . C
H4C 0.7141 -0.0827 0.5898 0.057 Uiso calc R 1 . . H
C5C 0.8071(3) 0.0000(2) 0.66515(14) 0.0518(6) Uani d . 1 . . C
H5C 0.9100 -0.0537 0.6538 0.062 Uiso calc R 1 . . H
C11C 0.4156(2) 0.1170(2) 0.64758(12) 0.0409(5) Uani d . 1 . . C
C12C 0.3744(3) 0.0244(3) 0.60911(14) 0.0557(6) Uani d . 1 . . C
H12C 0.4459 -0.0611 0.5919 0.067 Uiso calc R 1 . . H
C13C 0.2310(3) 0.0559(3) 0.59594(15) 0.0656(7) Uani d . 1 . . C
H13C 0.2048 -0.0078 0.5696 0.079 Uiso calc R 1 . . H
C14C 0.1264(3) 0.1784(3) 0.62062(14) 0.0598(7) Uani d . 1 . . C
H14C 0.0276 0.1989 0.6120 0.072 Uiso calc R 1 . . H
C15C 0.1645(2) 0.2723(3) 0.65820(13) 0.0534(6) Uani d . 1 . . C
H15C 0.0923 0.3577 0.6747 0.064 Uiso calc R 1 . . H
C16C 0.3083(2) 0.2415(2) 0.67172(12) 0.0444(5) Uani d . 1 . . C
H16C 0.3337 0.3062 0.6977 0.053 Uiso calc R 1 . . H
N1D 0.4294(2) 0.34644(18) 0.84401(10) 0.0441(4) Uani d . 1 . . N
N2D 0.42569(18) 0.47755(17) 0.82706(10) 0.0388(4) Uani d . 1 . . N
H2D 0.4501 0.5095 0.7782 0.047 Uiso calc R 1 . . H
C3D 0.3795(2) 0.5528(2) 0.89507(11) 0.0356(4) Uani d . 1 . . C
C4D 0.3518(2) 0.4660(2) 0.95892(12) 0.0473(5) Uani d . 1 . . C
H4D 0.3177 0.4882 1.0147 0.057 Uiso calc R 1 . . H
C5D 0.3841(3) 0.3408(2) 0.92421(13) 0.0505(6) Uani d . 1 . . C
H5D 0.3753 0.2608 0.9535 0.061 Uiso calc R 1 . . H
C11D 0.3621(2) 0.6986(2) 0.89432(12) 0.0405(5) Uani d . 1 . . C
C12D 0.3446(3) 0.7645(2) 0.96551(15) 0.0571(6) Uani d . 1 . . C
H12D 0.3455 0.7144 1.0143 0.069 Uiso calc R 1 . . H
C13D 0.3259(3) 0.9033(3) 0.9657(2) 0.0779(8) Uani d . 1 . . C
H13D 0.3162 0.9469 1.0145 0.093 Uiso calc R 1 . . H
C14D 0.3214(3) 0.9777(3) 0.8964(2) 0.0749(8) Uani d . 1 . . C
H14D 0.3064 1.0728 0.8971 0.090 Uiso calc R 1 . . H
C15D 0.3387(3) 0.9136(3) 0.82618(18) 0.0658(7) Uani d . 1 . . C
H15D 0.3360 0.9650 0.7779 0.079 Uiso calc R 1 . . H
C16D 0.3599(3) 0.7758(2) 0.82422(14) 0.0510(5) Uani d . 1 . . C
H16D 0.3731 0.7330 0.7746 0.061 Uiso calc R 1 . . H

loop_
_atom_site_aniso_label
_atom_site_aniso_U_11
_atom_site_aniso_U_22
_atom_site_aniso_U_33
_atom_site_aniso_U_12
_atom_site_aniso_U_13
_atom_site_aniso_U_23
N1A 0.0458(11) 0.0523(12) 0.0402(10) -0.0132(9) -0.0165(8) 0.0025(8)
N2A 0.0441(10) 0.0432(10) 0.0361(9) -0.0084(8) -0.0141(8) 0.0024(8)
C3A 0.0388(11) 0.0352(11) 0.0321(10) -0.0113(9) -0.0093(9) -0.0017(8)
C4A 0.0462(12) 0.0525(14) 0.0405(11) -0.0225(10) -0.0125(10) 0.0102(10)
C5A 0.0424(12) 0.0583(15) 0.0478(13) -0.0226(11) -0.0108(10) 0.0032(11)
C11A 0.0408(11) 0.0306(11) 0.0356(10) -0.0101(9) -0.0106(9) -0.0012(8)
C12A 0.0436(12) 0.0455(13) 0.0359(11) -0.0140(10) -0.0082(9) 0.0036(9)
C13A 0.0378(12) 0.0529(14) 0.0494(13) -0.0148(10) -0.0034(10) -0.0032(10)
C14A 0.0378(12) 0.0440(13) 0.0604(14) -0.0089(10) -0.0180(11) -0.0011(11)
C15A 0.0516(13) 0.0433(13) 0.0480(12) -0.0129(10) -0.0195(11) 0.0055(10)
C16A 0.0437(12) 0.0424(12) 0.0382(11) -0.0141(9) -0.0110(9) 0.0035(9)
N1B 0.0430(10) 0.0498(12) 0.0499(11) -0.0127(9) -0.0143(9) -0.0012(9)
N2B 0.0371(9) 0.0469(11) 0.0417(9) -0.0130(8) -0.0111(8) -0.0002(8)
C3B 0.0304(10) 0.0515(13) 0.0336(10) -0.0107(9) -0.0070(8) -0.0012(9)
C4B 0.0463(13) 0.0568(15) 0.0520(13) -0.0135(11) -0.0235(11) 0.0015(11)
C5B 0.0502(13) 0.0516(15) 0.0570(14) -0.0066(11) -0.0224(11) 0.0065(11)
C11B 0.0335(10) 0.0536(14) 0.0310(10) -0.0151(9) -0.0026(8) -0.0021(9)
C12B 0.0441(13) 0.0636(17) 0.0570(14) -0.0183(11) -0.0179(11) 0.0003(12)
C13B 0.0604(16) 0.0708(19) 0.0744(17) -0.0364(14) -0.0213(13) -0.0040(14)
C14B 0.0612(15) 0.0499(15) 0.0636(15) -0.0239(13) -0.0085(12) -0.0023(12)
C15B 0.0481(13) 0.0510(15) 0.0563(14) -0.0145(11) -0.0091(11) 0.0013(11)
C16B 0.0387(12) 0.0505(14) 0.0459(12) -0.0155(10) -0.0113(10) 0.0004(10)
N1C 0.0421(10) 0.0401(11) 0.0589(11) -0.0087(8) -0.0152(9) 0.0006(9)
N2C 0.0410(10) 0.0348(10) 0.0498(10) -0.0084(8) -0.0123(8) -0.0066(8)
C3C 0.0475(12) 0.0373(12) 0.0368(10) -0.0166(10) -0.0105(9) 0.0014(9)
C4C 0.0543(14) 0.0407(13) 0.0473(12) -0.0105(11) -0.0117(10) -0.0073(10)
C5C 0.0475(13) 0.0405(13) 0.0613(14) -0.0044(10) -0.0128(11) -0.0010(11)
C11C 0.0444(12) 0.0483(13) 0.0326(10) -0.0202(10) -0.0061(9) 0.0013(9)
C12C 0.0605(15) 0.0607(16) 0.0534(14) -0.0262(13) -0.0139(12) -0.0102(12)
C13C 0.0716(18) 0.089(2) 0.0541(15) -0.0456(17) -0.0166(13) -0.0073(14)
C14C 0.0481(14) 0.094(2) 0.0464(13) -0.0339(15) -0.0120(11) 0.0029(13)
C15C 0.0398(12) 0.0731(17) 0.0457(13) -0.0171(12) -0.0065(10) -0.0011(11)
C16C 0.0438(12) 0.0523(14) 0.0389(11) -0.0186(11) -0.0070(9) -0.0031(10)
N1D 0.0512(11) 0.0414(11) 0.0434(10) -0.0150(8) -0.0171(8) 0.0017(8)
N2D 0.0422(9) 0.0400(10) 0.0333(9) -0.0111(8) -0.0094(7) 0.0015(7)
C3D 0.0313(10) 0.0434(12) 0.0318(10) -0.0104(9) -0.0077(8) -0.0003(9)
C4D 0.0566(14) 0.0582(15) 0.0308(10) -0.0234(11) -0.0096(10) 0.0024(10)
C5D 0.0635(15) 0.0522(15) 0.0430(12) -0.0273(12) -0.0162(11) 0.0103(11)
C11D 0.0297(10) 0.0442(13) 0.0451(12) -0.0083(9) -0.0063(9) -0.0057(9)
C12D 0.0586(15) 0.0569(16) 0.0531(14) -0.0083(12) -0.0157(11) -0.0138(11)
C13D 0.081(2) 0.0609(19) 0.089(2) -0.0083(15) -0.0219(17) -0.0312(16)
C14D 0.0654(17) 0.0417(16) 0.115(3) -0.0100(13) -0.0211(17) -0.0090(16)
C15D 0.0654(17) 0.0482(16) 0.0814(19) -0.0191(13) -0.0124(14) 0.0075(14)
C16D 0.0538(14) 0.0474(14) 0.0492(13) -0.0175(11) -0.0050(11) 0.0016(10)

loop_
_atom_type_symbol
_atom_type_description
_atom_type_scat_dispersion_real
_atom_type_scat_dispersion_imag
_atom_type_scat_source
C C 0.0033 0.0016 'International Tables Vol C Tables 4.2.6.8 and 6.1.1.4'
H H 0.0000 0.0000 'International Tables Vol C Tables 4.2.6.8 and 6.1.1.4'
N N 0.0061 0.0033 'International Tables Vol C Tables 4.2.6.8 and 6.1.1.4'

loop_
_geom_angle_atom_site_label_1
_geom_angle_atom_site_label_2
_geom_angle_atom_site_label_3
_geom_angle
C5A N1A N2A 109.91(17)
C5A N1A H1A 125.0
N2A N1A H1A 125.0
C3A N2A N1A 107.10(16)
N2A C3A C4A 109.13(17)
N2A C3A C11A 121.33(17)
C4A C3A C11A 129.54(18)
C5A C4A C3A 105.24(18)
C5A C4A H4A 127.4
C3A C4A H4A 127.4
N1A C5A C4A 108.62(18)
N1A C5A H5A 125.7
C4A C5A H5A 125.7
C16A C11A C12A 118.21(18)
C16A C11A C3A 120.08(18)
C12A C11A C3A 121.71(17)
C13A C12A C11A 120.53(19)
C13A C12A H12A 119.7
C11A C12A H12A 119.7
C14A C13A C12A 120.5(2)
C14A C13A H13A 119.8
C12A C13A H13A 119.8
C13A C14A C15A 119.8(2)
C13A C14A H14A 120.1
C15A C14A H14A 120.1
C16A C15A C14A 120.0(2)
C16A C15A H15A 120.0
C14A C15A H15A 120.0
C15A C16A C11A 121.0(2)
C15A C16A H16A 119.5
C11A C16A H16A 119.5
C5B N1B N2B 110.24(17)
C5B N1B H1B 124.9
N2B N1B H1B 124.9
C3B N2B N1B 106.64(16)
N2B C3B C4B 109.33(19)
N2B C3B C11B 120.96(18)
C4B C3B C11B 129.70(18)
C5B C4B C3B 105.12(18)
C5B C4B H4B 127.4
C3B C4B H4B 127.4
N1B C5B C4B 108.7(2)
N1B C5B H5B 125.7
C4B C5B H5B 125.7
C16B C11B C12B 118.4(2)
C16B C11B C3B 120.92(17)
C12B C11B C3B 120.68(19)
C13B C12B C11B 120.4(2)
C13B C12B H12B 119.8
C11B C12B H12B 119.8
C14B C13B C12B 120.4(2)
C14B C13B H13B 119.8
C12B C13B H13B 119.8
C13B C14B C15B 120.0(2)
C13B C14B H14B 120.0
C15B C14B H14B 120.0
C16B C15B C14B 119.9(2)
C16B C15B H15B 120.1
C14B C15B H15B 120.1
C15B C16B C11B 121.01(19)
C15B C16B H16B 119.5
C11B C16B H16B 119.5
C5C N1C N2C 105.80(17)
C3C N2C N1C 110.97(18)
C3C N2C H2C 124.5
N1C N2C H2C 124.5
N2C C3C C4C 107.14(18)
N2C C3C C11C 121.89(19)
C4C C3C C11C 130.96(19)
C5C C4C C3C 105.38(19)
C5C C4C H4C 127.3
C3C C4C H4C 127.3
N1C C5C C4C 110.7(2)
N1C C5C H5C 124.6
C4C C5C H5C 124.6
C16C C11C C12C 118.1(2)
C16C C11C C3C 121.30(18)
C12C C11C C3C 120.6(2)
C13C C12C C11C 120.7(2)
C13C C12C H12C 119.6
C11C C12C H12C 119.6
C14C C13C C12C 120.4(2)
C14C C13C H13C 119.8
C12C C13C H13C 119.8
C13C C14C C15C 120.0(2)
C13C C14C H14C 120.0
C15C C14C H14C 120.0
C14C C15C C16C 120.0(2)
C14C C15C H15C 120.0
C16C C15C H15C 120.0
C15C C16C C11C 120.7(2)
C15C C16C H16C 119.6
C11C C16C H16C 119.6
C5D N1D N2D 105.44(17)
C3D N2D N1D 111.17(16)
C3D N2D H2D 124.4
N1D N2D H2D 124.4
N2D C3D C4D 106.78(17)
N2D C3D C11D 122.76(17)
C4D C3D C11D 130.44(19)
C5D C4D C3D 105.31(18)
C5D C4D H4D 127.3
C3D C4D H4D 127.3
N1D C5D C4D 111.29(18)
N1D C5D H5D 124.4
C4D C5D H5D 124.4
C12D C11D C16D 118.0(2)
C12D C11D C3D 119.9(2)
C16D C11D C3D 122.11(19)
C11D C12D C13D 120.4(3)
C11D C12D H12D 119.8
C13D C12D H12D 119.8
C14D C13D C12D 120.7(3)
C14D C13D H13D 119.7
C12D C13D H13D 119.7
C15D C14D C13D 119.3(3)
C15D C14D H14D 120.4
C13D C14D H14D 120.4
C14D C15D C16D 121.1(3)
C14D C15D H15D 119.5
C16D C15D H15D 119.5
C15D C16D C11D 120.6(2)
C15D C16D H16D 119.7
C11D C16D H16D 119.7

loop_
_geom_bond_atom_site_label_1
_geom_bond_atom_site_label_2
_geom_bond_site_symmetry_2
_geom_bond_distance
_geom_bond_publ_flag
N1A C5A . 1.333(3) ?
N1A N2A . 1.355(2) ?
N1A H1A . 0.8800 ?
N2A C3A . 1.339(2) ?
C3A C4A . 1.401(3) ?
C3A C11A . 1.472(3) ?
C4A C5A . 1.372(3) ?
C4A H4A . 0.9500 ?
C5A H5A . 0.9500 ?
C11A C16A . 1.393(3) ?
C11A C12A . 1.397(3) ?
C12A C13A . 1.389(3) ?
C12A H12A . 0.9500 ?
C13A C14A . 1.371(3) ?
C13A H13A . 0.9500 ?
C14A C15A . 1.389(3) ?
C14A H14A . 0.9500 ?
C15A C16A . 1.383(3) ?
C15A H15A . 0.9500 ?
C16A H16A . 0.9500 ?
N1B C5B . 1.328(3) ?
N1B N2B . 1.351(2) ?
N1B H1B . 0.8800 ?
N2B C3B . 1.348(2) ?
C3B C4B . 1.393(3) ?
C3B C11B . 1.474(3) ?
C4B C5B . 1.375(3) ?
C4B H4B . 0.9500 ?
C5B H5B . 0.9500 ?
C11B C16B . 1.389(3) ?
C11B C12B . 1.394(3) ?
C12B C13B . 1.388(3) ?
C12B H12B . 0.9500 ?
C13B C14B . 1.367(4) ?
C13B H13B . 0.9500 ?
C14B C15B . 1.386(3) ?
C14B H14B . 0.9500 ?
C15B C16B . 1.378(3) ?
C15B H15B . 0.9500 ?
C16B H16B . 0.9500 ?
N1C C5C . 1.340(3) ?
N1C N2C . 1.352(2) ?
N2C C3C . 1.345(2) ?
N2C H2C . 0.8800 ?
C3C C4C . 1.385(3) ?
C3C C11C . 1.471(3) ?
C4C C5C . 1.379(3) ?
C4C H4C . 0.9500 ?
C5C H5C . 0.9500 ?
C11C C16C . 1.393(3) ?
C11C C12C . 1.401(3) ?
C12C C13C . 1.382(3) ?
C12C H12C . 0.9500 ?
C13C C14C . 1.369(4) ?
C13C H13C . 0.9500 ?
C14C C15C . 1.385(3) ?
C14C H14C . 0.9500 ?
C15C C16C . 1.389(3) ?
C15C H15C . 0.9500 ?
C16C H16C . 0.9500 ?
N1D C5D . 1.337(3) ?
N1D N2D . 1.356(2) ?
N2D C3D . 1.351(2) ?
N2D H2D . 0.8800 ?
C3D C4D . 1.388(3) ?
C3D C11D . 1.464(3) ?
C4D C5D . 1.380(3) ?
C4D H4D . 0.9500 ?
C5D H5D . 0.9500 ?
C11D C12D . 1.390(3) ?
C11D C16D . 1.392(3) ?
C12D C13D . 1.390(4) ?
C12D H12D . 0.9500 ?
C13D C14D . 1.367(4) ?
C13D H13D . 0.9500 ?
C14D C15D . 1.366(4) ?
C14D H14D . 0.9500 ?
C15D C16D . 1.378(3) ?
C15D H15D . 0.9500 ?
C16D H16D . 0.9500 ?

loop_
_geom_hbond_atom_site_label_D
_geom_hbond_atom_site_label_H
_geom_hbond_atom_site_label_A
_geom_hbond_distance_DH
_geom_hbond_distance_HA
_geom_hbond_distance_DA
_geom_hbond_angle_DHA
N1A H1A N2B 0.88 2.04 2.909(2) 168
N1B H1B N1C 0.88 2.00 2.863(2) 165
N2C H2C N1D 0.88 2.06 2.894(3) 158
N2D H2D N2A 0.88 2.00 2.840(2) 160

loop_
_geom_torsion_atom_site_label_1
_geom_torsion_atom_site_label_2
_geom_torsion_atom_site_label_3
_geom_torsion_atom_site_label_4
_geom_torsion
C5A N1A N2A C3A 0.0(2)
N1A N2A C3A C4A 0.0(2)
N1A N2A C3A C11A 179.35(16)
N2A C3A C4A C5A 0.0(2)
C11A C3A C4A C5A -179.3(2)
N2A N1A C5A C4A -0.1(2)
C3A C4A C5A N1A 0.1(2)
N2A C3A C11A C16A -169.01(19)
C4A C3A C11A C16A 10.2(3)
N2A C3A C11A C12A 10.7(3)
C4A C3A C11A C12A -170.1(2)
C16A C11A C12A C13A -0.7(3)
C3A C11A C12A C13A 179.63(19)
C11A C12A C13A C14A 0.7(3)
C12A C13A C14A C15A -0.2(3)
C13A C14A C15A C16A -0.3(3)
C14A C15A C16A C11A 0.4(3)
C12A C11A C16A C15A 0.1(3)
C3A C11A C16A C15A 179.83(18)
C5B N1B N2B C3B 0.0(2)
N1B N2B C3B C4B -0.2(2)
N1B N2B C3B C11B -178.90(17)
N2B C3B C4B C5B 0.3(2)
C11B C3B C4B C5B 178.8(2)
N2B N1B C5B C4B 0.2(3)
C3B C4B C5B N1B -0.3(3)
N2B C3B C11B C16B 17.8(3)
C4B C3B C11B C16B -160.7(2)
N2B C3B C11B C12B -163.98(19)
C4B C3B C11B C12B 17.6(3)
C16B C11B C12B C13B -0.5(3)
C3B C11B C12B C13B -178.8(2)
C11B C12B C13B C14B -1.4(4)
C12B C13B C14B C15B 2.4(4)
C13B C14B C15B C16B -1.7(4)
C14B C15B C16B C11B -0.2(3)
C12B C11B C16B C15B 1.2(3)
C3B C11B C16B C15B 179.5(2)
C5C N1C N2C C3C -0.1(2)
N1C N2C C3C C4C 0.2(2)
N1C N2C C3C C11C -178.57(18)
N2C C3C C4C C5C -0.3(2)
C11C C3C C4C C5C 178.4(2)
N2C N1C C5C C4C -0.1(2)
C3C C4C C5C N1C 0.2(3)
N2C C3C C11C C16C 15.8(3)
C4C C3C C11C C16C -162.7(2)
N2C C3C C11C C12C -163.2(2)
C4C C3C C11C C12C 18.3(3)
C16C C11C C12C C13C -0.3(3)
C3C C11C C12C C13C 178.8(2)
C11C C12C C13C C14C -0.2(4)
C12C C13C C14C C15C 0.8(4)
C13C C14C C15C C16C -0.8(4)
C14C C15C C16C C11C 0.3(3)
C12C C11C C16C C15C 0.3(3)
C3C C11C C16C C15C -178.8(2)
C5D N1D N2D C3D 0.2(2)
N1D N2D C3D C4D -0.2(2)
N1D N2D C3D C11D -178.70(17)
N2D C3D C4D C5D 0.1(2)
C11D C3D C4D C5D 178.43(19)
N2D N1D C5D C4D -0.2(2)
C3D C4D C5D N1D 0.1(3)
N2D C3D C11D C12D -166.85(19)
C4D C3D C11D C12D 15.0(3)
N2D C3D C11D C16D 14.2(3)
C4D C3D C11D C16D -163.9(2)
C16D C11D C12D C13D -0.1(3)
C3D C11D C12D C13D -179.1(2)
C11D C12D C13D C14D 1.3(4)
C12D C13D C14D C15D -1.4(4)
C13D C14D C15D C16D 0.3(4)
C14D C15D C16D C11D 0.9(4)
C12D C11D C16D C15D -0.9(3)
C3D C11D C16D C15D 178.0(2)

loop_
_cod_related_entry_id
_cod_related_entry_database
_cod_related_entry_code
1 ChemSpider 16239
